data_4501891
loop_
_publ_author_name
'Fang, Shao-Ming'
'Zhang, Qiang'
'Hu, Min'
'Yang, Xiao-Gang'
'Zhou, Li-Ming'
'Du, Miao'
'Liu, Chun-Sen'

_publ_section_title
;
 Regulation and Properties of Diversiform Cd(II) Supramolecular Complexes
 with a Bulky Naphthalene-Based Dicarboxyl Tecton and DifferentN-Donor
 Co-Ligands
;
_journal_issue 11
_journal_name_full 'Crystal Growth &amp; Design'
_journal_page_first 4773
_journal_paper_doi 10.1021/cg100645p
_journal_volume 10
_journal_year 2010
_chemical_formula_sum 'C44.5 H34 Cd2 N4 O10.5'
_chemical_formula_weight 1017.56
_chemical_name_systematic
; 
 ? 
;
_space_group_IT_number 2
_symmetry_cell_setting triclinic
_symmetry_space_group_name_Hall '-P 1'
_symmetry_space_group_name_H-M 'P -1'
_atom_sites_solution_hydrogens geom
_atom_sites_solution_primary direct
_atom_sites_solution_secondary difmap
_audit_creation_method SHELXL-97
_cell_angle_alpha 70.611(8)
_cell_angle_beta 62.785(9)
_cell_angle_gamma 78.860(7)
_cell_formula_units_Z 2
_cell_length_a 13.0727(12)
_cell_length_b 13.6739(11)
_cell_length_c 14.0003(13)
_cell_measurement_reflns_used 5237
_cell_measurement_temperature 294(2)
_cell_measurement_theta_max 28.2198
_cell_measurement_theta_min 3.0897
_cell_volume 2096.8(4)
_computing_cell_refinement 'SAINT (Bruker, 2007)'
_computing_data_collection 'SMART (Bruker, 2007)'
_computing_data_reduction SAINT
_computing_molecular_graphics 'SHELXTL (Sheldrick, 2008)'
_computing_publication_material 'SHELXTL and PLATON (Spek, 2009)'
_computing_structure_refinement 'SHELXL97 (Sheldrick, 2008)'
_computing_structure_solution 'SHELXS97 (Sheldrick, 2008)'
_diffrn_ambient_temperature 294(2)
_diffrn_measured_fraction_theta_full 0.989
_diffrn_measured_fraction_theta_max 0.989
_diffrn_measurement_device_type 'Bruker SMART CCD area-detector'
_diffrn_measurement_method '\f and \w scans'
_diffrn_radiation_monochromator graphite
_diffrn_radiation_source 'fine-focus sealed tube'
_diffrn_radiation_type MoK\a
_diffrn_radiation_wavelength 0.71073
_diffrn_reflns_av_R_equivalents 0.0375
_diffrn_reflns_av_sigmaI/netI 0.0946
_diffrn_reflns_limit_h_max 15
_diffrn_reflns_limit_h_min -15
_diffrn_reflns_limit_k_max 16
_diffrn_reflns_limit_k_min -16
_diffrn_reflns_limit_l_max 16
_diffrn_reflns_limit_l_min -16
_diffrn_reflns_number 14938
_diffrn_reflns_theta_full 25.00
_diffrn_reflns_theta_max 25.00
_diffrn_reflns_theta_min 3.10
_diffrn_standards_number 0
_exptl_absorpt_coefficient_mu 1.079
_exptl_absorpt_correction_T_max 0.8814
_exptl_absorpt_correction_T_min 0.8051
_exptl_absorpt_correction_type multi-scan
_exptl_absorpt_process_details '(SADABS; Sheldrick, 1996)'
_exptl_crystal_colour yellow
_exptl_crystal_density_diffrn 1.612
_exptl_crystal_density_method 'not measured'
_exptl_crystal_description block
_exptl_crystal_F_000 1018
_exptl_crystal_size_max 0.21
_exptl_crystal_size_mid 0.15
_exptl_crystal_size_min 0.12
_refine_diff_density_max 0.958
_refine_diff_density_min -0.363
_refine_diff_density_rms 0.082
_refine_ls_extinction_method none
_refine_ls_goodness_of_fit_ref 1.078
_refine_ls_hydrogen_treatment constr
_refine_ls_matrix_type full
_refine_ls_number_parameters 561
_refine_ls_number_reflns 7322
_refine_ls_number_restraints 6
_refine_ls_restrained_S_all 1.082
_refine_ls_R_factor_all 0.0728
_refine_ls_R_factor_gt 0.0362
_refine_ls_shift/su_max 0.002
_refine_ls_shift/su_mean 0.000
_refine_ls_structure_factor_coef Fsqd
_refine_ls_weighting_details 'calc w=1/[\s^2^(Fo^2^)+(0.0196P)^2^+0.0000P] where P=(Fo^2^+2Fc^2^)/3'
_refine_ls_weighting_scheme calc
_refine_ls_wR_factor_gt 0.0702
_refine_ls_wR_factor_ref 0.0727
_reflns_number_gt 4453
_reflns_number_total 7322
_reflns_threshold_expression I>2\s(I)
_cod_data_source_file cg100645p_si_002.cif
_cod_data_source_block 2
_cod_depositor_comments
;
The following automatic conversions were performed:

'_symmetry_cell_setting' value 'Triclinic' changed to 'triclinic'
according to /home/saulius/struct/CIF-dictionaries/cif_core.dic
dictionary named 'cif_core.dic' version 2.4.2 from 2011-04-26.

Automatic conversion script
Id: cif_fix_values 1715 2011-07-08 13:25:40Z adriana 
;
_cod_original_cell_volume 2096.8(3)
_cod_original_sg_symbol_H-M P-1
_cod_original_formula_sum 'C44.50 H34 Cd2 N4 O10.50'
_cod_database_code 4501891

loop_
_symmetry_equiv_pos_as_xyz
'x, y, z'
'-x, -y, -z'

loop_
_atom_site_label
_atom_site_type_symbol
_atom_site_fract_x
_atom_site_fract_y
_atom_site_fract_z
_atom_site_U_iso_or_equiv
_atom_site_adp_type
_atom_site_occupancy
_atom_site_symmetry_multiplicity
_atom_site_calc_flag
_atom_site_refinement_flags
Cd1 Cd -0.31690(3) 1.05085(3) 0.48770(3) 0.03390(13) Uani 1 1 d .
Cd2 Cd 0.20519(3) 0.89992(3) 0.03134(3) 0.03499(13) Uani 1 1 d .
C1 C -0.2222(4) 0.8943(4) 0.3691(4) 0.0284(12) Uani 1 1 d .
C2 C -0.2145(4) 0.8022(4) 0.3278(4) 0.0285(12) Uani 1 1 d .
C3 C -0.3116(4) 0.7538(4) 0.3627(4) 0.0312(13) Uani 1 1 d .
H3A H -0.3817 0.7820 0.4059 0.037 Uiso 1 1 calc R
C4 C -0.3113(4) 0.6622(4) 0.3366(4) 0.0329(13) Uani 1 1 d .
C5 C -0.4121(5) 0.6126(4) 0.3721(5) 0.0460(15) Uani 1 1 d .
H5A H -0.4824 0.6395 0.4166 0.055 Uiso 1 1 calc R
C6 C -0.4097(6) 0.5268(5) 0.3434(6) 0.0584(18) Uani 1 1 d .
H6A H -0.4778 0.4960 0.3665 0.070 Uiso 1 1 calc R
C7 C -0.3068(6) 0.4859(5) 0.2804(6) 0.066(2) Uani 1 1 d .
H7A H -0.3053 0.4266 0.2612 0.079 Uiso 1 1 calc R
C8 C -0.2056(5) 0.5298(4) 0.2447(5) 0.0563(17) Uani 1 1 d .
H8A H -0.1365 0.5005 0.2013 0.068 Uiso 1 1 calc R
C9 C -0.2049(5) 0.6192(4) 0.2733(5) 0.0395(14) Uani 1 1 d .
C10 C -0.1061(4) 0.6716(4) 0.2356(5) 0.0392(14) Uani 1 1 d .
H10A H -0.0355 0.6441 0.1927 0.047 Uiso 1 1 calc R
C11 C -0.1085(4) 0.7613(4) 0.2589(4) 0.0308(13) Uani 1 1 d .
C12 C 0.0037(4) 0.8168(5) 0.1970(5) 0.0352(14) Uani 1 1 d .
C13 C 0.3715(4) 0.7892(4) -0.1117(5) 0.0314(13) Uani 1 1 d .
C14 C 0.4543(4) 0.7179(4) -0.1773(4) 0.0286(12) Uani 1 1 d .
C15 C 0.5195(4) 0.6476(4) -0.1294(4) 0.0356(13) Uani 1 1 d .
H15A H 0.5025 0.6388 -0.0550 0.043 Uiso 1 1 calc R
C16 C 0.6124(4) 0.5881(4) -0.1913(5) 0.0363(14) Uani 1 1 d .
C17 C 0.6846(5) 0.5184(4) -0.1450(6) 0.0546(17) Uani 1 1 d .
H17A H 0.6692 0.5081 -0.0707 0.065 Uiso 1 1 calc R
C18 C 0.7750(5) 0.4676(5) -0.2084(7) 0.068(2) Uani 1 1 d .
H18A H 0.8229 0.4228 -0.1784 0.082 Uiso 1 1 calc R
C19 C 0.7965(5) 0.4819(5) -0.3180(7) 0.075(2) Uani 1 1 d .
H19A H 0.8595 0.4465 -0.3613 0.089 Uiso 1 1 calc R
C20 C 0.7289(5) 0.5454(5) -0.3638(6) 0.0589(18) Uani 1 1 d .
H20A H 0.7456 0.5527 -0.4378 0.071 Uiso 1 1 calc R
C21 C 0.6348(4) 0.6003(4) -0.3026(5) 0.0365(14) Uani 1 1 d .
C22 C 0.5629(4) 0.6674(4) -0.3471(4) 0.0336(13) Uani 1 1 d .
H22A H 0.5762 0.6730 -0.4199 0.040 Uiso 1 1 calc R
C23 C 0.4730(4) 0.7256(4) -0.2879(4) 0.0266(12) Uani 1 1 d .
C24 C 0.3958(4) 0.7957(4) -0.3398(5) 0.0317(13) Uani 1 1 d .
C25 C -0.2363(4) 0.8469(5) 0.6474(5) 0.0494(16) Uani 1 1 d .
H25A H -0.2882 0.8155 0.6397 0.059 Uiso 1 1 calc R
C26 C -0.1745(5) 0.7857(5) 0.7019(5) 0.0594(18) Uani 1 1 d .
H26A H -0.1832 0.7145 0.7311 0.071 Uiso 1 1 calc R
C27 C -0.0975(5) 0.8332(5) 0.7125(5) 0.0587(18) Uani 1 1 d .
H27A H -0.0530 0.7936 0.7494 0.070 Uiso 1 1 calc R
C28 C -0.0863(4) 0.9382(5) 0.6691(5) 0.0447(15) Uani 1 1 d .
H28A H -0.0349 0.9710 0.6760 0.054 Uiso 1 1 calc R
C29 C -0.1546(4) 0.9948(4) 0.6140(4) 0.0321(13) Uani 1 1 d .
C30 C -0.1453(4) 1.1088(4) 0.5624(5) 0.0344(14) Uani 1 1 d .
C31 C -0.0806(4) 1.1676(5) 0.5769(5) 0.0484(16) Uani 1 1 d .
H31A H -0.0401 1.1360 0.6202 0.058 Uiso 1 1 calc R
C32 C -0.0769(5) 1.2720(5) 0.5271(6) 0.0631(19) Uani 1 1 d .
H32A H -0.0337 1.3123 0.5359 0.076 Uiso 1 1 calc R
C33 C -0.1369(5) 1.3164(5) 0.4646(6) 0.068(2) Uani 1 1 d .
H33A H -0.1359 1.3875 0.4302 0.081 Uiso 1 1 calc R
C34 C -0.2000(5) 1.2535(4) 0.4531(5) 0.0521(16) Uani 1 1 d .
H34A H -0.2408 1.2840 0.4100 0.062 Uiso 1 1 calc R
C35 C 0.3417(5) 0.7755(5) 0.1806(5) 0.0515(16) Uani 1 1 d .
H35A H 0.3124 0.7195 0.1790 0.062 Uiso 1 1 calc R
C36 C 0.4082(5) 0.7559(5) 0.2386(5) 0.0616(19) Uani 1 1 d .
H36A H 0.4220 0.6886 0.2771 0.074 Uiso 1 1 calc R
C37 C 0.4540(5) 0.8396(5) 0.2380(5) 0.0558(17) Uani 1 1 d .
H37A H 0.5000 0.8290 0.2756 0.067 Uiso 1 1 calc R
C38 C 0.4315(4) 0.9368(5) 0.1825(5) 0.0468(16) Uani 1 1 d .
H38A H 0.4622 0.9933 0.1814 0.056 Uiso 1 1 calc R
C39 C 0.3617(4) 0.9518(4) 0.1268(4) 0.0334(14) Uani 1 1 d .
C40 C 0.3301(4) 1.0549(4) 0.0675(4) 0.0338(13) Uani 1 1 d .
C41 C 0.3705(5) 1.1451(5) 0.0588(5) 0.0519(17) Uani 1 1 d .
H41A H 0.4214 1.1422 0.0893 0.062 Uiso 1 1 calc R
C42 C 0.3350(6) 1.2384(5) 0.0052(6) 0.068(2) Uani 1 1 d .
H42A H 0.3601 1.2997 0.0006 0.082 Uiso 1 1 calc R
C43 C 0.2624(6) 1.2412(5) -0.0417(6) 0.068(2) Uani 1 1 d .
H43A H 0.2383 1.3041 -0.0796 0.081 Uiso 1 1 calc R
C44 C 0.2260(5) 1.1489(5) -0.0314(5) 0.0597(18) Uani 1 1 d .
H44A H 0.1762 1.1506 -0.0627 0.072 Uiso 1 1 calc R
C45 C 0.0787(10) 0.7021(10) 0.9016(13) 0.072(4) Uani 0.50 1 d PU
H45A H 0.0092 0.6745 0.9160 0.108 Uiso 0.50 1 calc PR
H45B H 0.1299 0.7144 0.8236 0.108 Uiso 0.50 1 calc PR
H45C H 0.0604 0.7662 0.9214 0.108 Uiso 0.50 1 calc PR
N1 N -0.2284(3) 0.9490(3) 0.6040(4) 0.0359(11) Uani 1 1 d .
N2 N -0.2043(3) 1.1528(3) 0.5005(4) 0.0387(11) Uani 1 1 d .
N3 N 0.3179(3) 0.8699(4) 0.1273(4) 0.0386(11) Uani 1 1 d .
N4 N 0.2588(4) 1.0577(4) 0.0212(4) 0.0432(12) Uani 1 1 d .
O1 O -0.1346(3) 0.9284(3) 0.3558(3) 0.0438(10) Uani 1 1 d .
O2 O -0.3239(3) 0.9300(3) 0.4211(3) 0.0367(9) Uani 1 1 d .
O3 O 0.0091(3) 0.9027(3) 0.1266(3) 0.0462(10) Uani 1 1 d .
O4 O 0.0896(3) 0.7682(3) 0.2106(3) 0.0486(11) Uani 1 1 d .
O5 O 0.4011(3) 0.8796(3) -0.1380(3) 0.0410(9) Uani 1 1 d .
O6 O 0.2810(3) 0.7541(3) -0.0289(3) 0.0441(10) Uani 1 1 d .
O7 O 0.4264(3) 0.8073(3) -0.4429(3) 0.0447(10) Uani 1 1 d .
O8 O 0.3060(3) 0.8381(3) -0.2811(3) 0.0521(11) Uani 1 1 d .
O9 O -0.4955(2) 1.0107(3) 0.6383(3) 0.0428(10) Uani 1 1 d .
H3W H -0.5513 1.0358 0.6206 0.051 Uiso 1 1 d R
H4W H -0.5177 0.9676 0.7030 0.051 Uiso 1 1 d R
O10 O 0.1714(3) 0.9656(3) -0.1239(3) 0.0770(14) Uani 1 1 d .
H1W H 0.1953 0.9317 -0.1719 0.092 Uiso 1 1 d R
H2W H 0.1295 1.0183 -0.1401 0.092 Uiso 1 1 d R
O11 O 0.1319(8) 0.6309(8) 0.9654(8) 0.095(4) Uani 0.50 1 d P
H11 H 0.1941 0.6098 0.9237 0.142 Uiso 0.50 1 calc PR

loop_
_atom_site_aniso_label
_atom_site_aniso_U_11
_atom_site_aniso_U_22
_atom_site_aniso_U_33
_atom_site_aniso_U_23
_atom_site_aniso_U_13
_atom_site_aniso_U_12
Cd1 0.0316(2) 0.0390(3) 0.0392(3) -0.0144(2) -0.0201(2) 0.00021(19)
Cd2 0.0248(2) 0.0477(3) 0.0309(3) -0.0125(2) -0.0106(2) 0.00092(19)
C1 0.032(3) 0.031(3) 0.022(3) -0.002(3) -0.014(3) -0.002(3)
C2 0.025(3) 0.031(3) 0.027(3) -0.007(3) -0.009(2) -0.003(2)
C3 0.026(3) 0.038(3) 0.026(3) -0.004(3) -0.011(2) 0.000(2)
C4 0.045(3) 0.029(3) 0.027(4) -0.004(3) -0.019(3) -0.005(3)
C5 0.048(3) 0.046(4) 0.041(4) 0.003(3) -0.022(3) -0.016(3)
C6 0.069(5) 0.049(4) 0.070(5) -0.009(4) -0.040(4) -0.017(4)
C7 0.093(5) 0.040(4) 0.089(6) -0.012(4) -0.058(5) -0.014(4)
C8 0.077(4) 0.036(4) 0.067(5) -0.022(4) -0.039(4) 0.012(3)
C9 0.053(4) 0.028(3) 0.043(4) -0.013(3) -0.025(3) 0.004(3)
C10 0.035(3) 0.041(4) 0.043(4) -0.017(3) -0.018(3) 0.008(3)
C11 0.022(3) 0.043(3) 0.030(3) -0.011(3) -0.014(2) 0.001(2)
C12 0.026(3) 0.047(4) 0.032(4) -0.022(3) -0.007(3) 0.004(3)
C13 0.030(3) 0.040(4) 0.028(4) -0.009(3) -0.018(3) 0.005(3)
C14 0.025(3) 0.027(3) 0.031(3) -0.006(3) -0.010(2) -0.003(2)
C15 0.043(3) 0.037(3) 0.028(4) -0.007(3) -0.017(3) -0.002(3)
C16 0.035(3) 0.025(3) 0.050(4) -0.008(3) -0.023(3) 0.002(3)
C17 0.061(4) 0.044(4) 0.063(5) -0.007(4) -0.037(4) 0.002(3)
C18 0.061(4) 0.047(4) 0.105(7) -0.030(5) -0.048(5) 0.029(3)
C19 0.064(5) 0.064(5) 0.090(7) -0.047(5) -0.023(5) 0.028(4)
C20 0.059(4) 0.053(4) 0.061(5) -0.027(4) -0.026(4) 0.027(3)
C21 0.035(3) 0.030(3) 0.045(4) -0.013(3) -0.018(3) 0.006(3)
C22 0.037(3) 0.037(3) 0.029(4) -0.013(3) -0.011(3) -0.006(3)
C23 0.027(3) 0.024(3) 0.028(3) -0.005(3) -0.012(2) -0.004(2)
C24 0.034(3) 0.028(3) 0.033(4) 0.000(3) -0.016(3) -0.012(3)
C25 0.040(3) 0.049(4) 0.057(5) -0.011(4) -0.019(3) -0.006(3)
C26 0.052(4) 0.051(4) 0.061(5) -0.001(4) -0.022(4) -0.003(3)
C27 0.051(4) 0.071(5) 0.047(5) -0.005(4) -0.028(3) 0.011(4)
C28 0.032(3) 0.064(4) 0.041(4) -0.011(4) -0.021(3) 0.001(3)
C29 0.026(3) 0.046(4) 0.026(3) -0.021(3) -0.009(3) 0.008(3)
C30 0.027(3) 0.050(4) 0.032(4) -0.022(3) -0.013(3) 0.005(3)
C31 0.045(3) 0.063(5) 0.058(5) -0.027(4) -0.035(3) 0.002(3)
C32 0.069(5) 0.056(5) 0.093(6) -0.031(4) -0.050(4) -0.006(4)
C33 0.074(5) 0.041(4) 0.097(7) -0.019(4) -0.042(5) -0.009(4)
C34 0.065(4) 0.039(4) 0.062(5) -0.010(4) -0.038(4) -0.002(3)
C35 0.054(4) 0.045(4) 0.057(5) -0.004(4) -0.032(3) -0.004(3)
C36 0.063(4) 0.056(5) 0.071(5) -0.010(4) -0.043(4) 0.010(4)
C37 0.054(4) 0.062(5) 0.062(5) -0.012(4) -0.041(4) 0.007(3)
C38 0.045(4) 0.053(4) 0.052(4) -0.018(4) -0.026(3) -0.002(3)
C39 0.020(3) 0.049(4) 0.024(3) -0.015(3) -0.001(2) 0.002(3)
C40 0.030(3) 0.042(4) 0.027(3) -0.013(3) -0.009(3) 0.003(3)
C41 0.056(4) 0.055(4) 0.051(5) -0.017(4) -0.025(4) -0.007(4)
C42 0.099(6) 0.047(5) 0.070(6) -0.016(4) -0.045(5) -0.006(4)
C43 0.105(6) 0.043(4) 0.067(5) -0.005(4) -0.059(5) 0.012(4)
C44 0.072(4) 0.054(5) 0.067(5) -0.019(4) -0.045(4) 0.010(4)
C45 0.042(6) 0.081(8) 0.130(9) -0.045(7) -0.052(6) -0.013(5)
N1 0.035(2) 0.041(3) 0.035(3) -0.011(2) -0.016(2) -0.005(2)
N2 0.043(3) 0.039(3) 0.040(3) -0.011(3) -0.023(2) -0.002(2)
N3 0.034(2) 0.044(3) 0.038(3) -0.006(3) -0.018(2) -0.005(2)
N4 0.050(3) 0.043(3) 0.042(3) -0.015(3) -0.025(3) 0.006(2)
O1 0.033(2) 0.052(2) 0.054(3) -0.022(2) -0.0174(19) -0.0077(18)
O2 0.0222(18) 0.051(2) 0.044(3) -0.029(2) -0.0119(18) 0.0049(16)
O3 0.029(2) 0.047(3) 0.045(3) 0.003(2) -0.0111(19) -0.0022(18)
O4 0.028(2) 0.053(3) 0.058(3) -0.014(2) -0.018(2) 0.0065(18)
O5 0.038(2) 0.040(2) 0.040(3) -0.017(2) -0.0108(18) 0.0041(18)
O6 0.038(2) 0.050(2) 0.031(3) -0.009(2) -0.0058(19) 0.0000(18)
O7 0.040(2) 0.059(3) 0.032(3) -0.007(2) -0.0194(19) 0.0043(18)
O8 0.037(2) 0.075(3) 0.048(3) -0.028(2) -0.023(2) 0.022(2)
O9 0.031(2) 0.057(2) 0.039(3) -0.007(2) -0.0176(18) -0.0053(18)
O10 0.075(3) 0.105(4) 0.050(3) -0.033(3) -0.038(3) 0.049(3)
O11 0.097(8) 0.113(8) 0.073(8) -0.053(7) 0.009(6) -0.070(7)

loop_
_atom_type_symbol
_atom_type_description
_atom_type_scat_dispersion_real
_atom_type_scat_dispersion_imag
_atom_type_scat_source
C C 0.0033 0.0016 'International Tables Vol C Tables 4.2.6.8 and 6.1.1.4'
H H 0.0000 0.0000 'International Tables Vol C Tables 4.2.6.8 and 6.1.1.4'
N N 0.0061 0.0033 'International Tables Vol C Tables 4.2.6.8 and 6.1.1.4'
O O 0.0106 0.0060 'International Tables Vol C Tables 4.2.6.8 and 6.1.1.4'
Cd Cd -0.8075 1.2024 'International Tables Vol C Tables 4.2.6.8 and 6.1.1.4'

loop_
_geom_angle_atom_site_label_1
_geom_angle_atom_site_label_2
_geom_angle_atom_site_label_3
_geom_angle
_geom_angle_site_symmetry_1
_geom_angle_site_symmetry_3
O2 Cd1 O7 109.90(13) . 2_575
O2 Cd1 N2 147.68(13) . .
O7 Cd1 N2 90.71(14) 2_575 .
O2 Cd1 O9 91.91(12) . .
O7 Cd1 O9 79.17(12) 2_575 .
N2 Cd1 O9 116.93(13) . .
O2 Cd1 N1 97.71(14) . .
O7 Cd1 N1 150.08(14) 2_575 .
N2 Cd1 N1 70.32(15) . .
O9 Cd1 N1 88.88(13) . .
O10 Cd2 O3 84.81(14) . .
O10 Cd2 O6 86.50(13) . .
O3 Cd2 O6 113.00(12) . .
O10 Cd2 N3 153.18(15) . .
O3 Cd2 N3 119.80(14) . .
O6 Cd2 N3 92.51(14) . .
O10 Cd2 N4 94.24(16) . .
O3 Cd2 N4 105.43(14) . .
O6 Cd2 N4 141.46(14) . .
N3 Cd2 N4 70.21(16) . .
O10 Cd2 O4 127.14(13) . .
O3 Cd2 O4 53.95(12) . .
O6 Cd2 O4 82.30(12) . .
N3 Cd2 O4 79.08(13) . .
N4 Cd2 O4 124.99(14) . .
O10 Cd2 O5 73.76(12) . .
O3 Cd2 O5 154.28(12) . .
O6 Cd2 O5 52.75(11) . .
N3 Cd2 O5 84.34(13) . .
N4 Cd2 O5 90.46(13) . .
O4 Cd2 O5 131.15(11) . .
O10 Cd2 C12 104.96(16) . .
O3 Cd2 C12 27.06(13) . .
O6 Cd2 C12 95.99(14) . .
N3 Cd2 C12 101.80(16) . .
N4 Cd2 C12 120.70(15) . .
O4 Cd2 C12 27.17(13) . .
O5 Cd2 C12 148.61(13) . .
O1 C1 O2 123.3(5) . .
O1 C1 C2 120.8(4) . .
O2 C1 C2 115.9(4) . .
C3 C2 C11 118.4(4) . .
C3 C2 C1 119.1(4) . .
C11 C2 C1 122.5(4) . .
C2 C3 C4 122.9(5) . .
C2 C3 H3A 118.5 . .
C4 C3 H3A 118.5 . .
C5 C4 C9 119.0(5) . .
C5 C4 C3 122.9(5) . .
C9 C4 C3 118.1(4) . .
C6 C5 C4 121.7(6) . .
C6 C5 H5A 119.2 . .
C4 C5 H5A 119.2 . .
C5 C6 C7 119.4(6) . .
C5 C6 H6A 120.3 . .
C7 C6 H6A 120.3 . .
C6 C7 C8 121.7(6) . .
C6 C7 H7A 119.2 . .
C8 C7 H7A 119.2 . .
C7 C8 C9 120.5(6) . .
C7 C8 H8A 119.8 . .
C9 C8 H8A 119.8 . .
C10 C9 C4 118.1(5) . .
C10 C9 C8 124.0(5) . .
C4 C9 C8 117.8(5) . .
C11 C10 C9 122.9(5) . .
C11 C10 H10A 118.5 . .
C9 C10 H10A 118.5 . .
C10 C11 C2 119.4(4) . .
C10 C11 C12 116.0(4) . .
C2 C11 C12 124.3(4) . .
O3 C12 O4 123.1(5) . .
O3 C12 C11 118.9(5) . .
O4 C12 C11 117.5(5) . .
O3 C12 Cd2 56.4(3) . .
O4 C12 Cd2 67.7(3) . .
C11 C12 Cd2 161.7(3) . .
O5 C13 O6 123.1(5) . .
O5 C13 C14 117.4(4) . .
O6 C13 C14 119.2(5) . .
C15 C14 C23 119.9(5) . .
C15 C14 C13 117.0(5) . .
C23 C14 C13 122.9(4) . .
C14 C15 C16 121.2(5) . .
C14 C15 H15A 119.4 . .
C16 C15 H15A 119.4 . .
C21 C16 C15 118.6(5) . .
C21 C16 C17 119.2(5) . .
C15 C16 C17 122.2(6) . .
C18 C17 C16 120.1(6) . .
C18 C17 H17A 119.9 . .
C16 C17 H17A 119.9 . .
C17 C18 C19 119.8(6) . .
C17 C18 H18A 120.1 . .
C19 C18 H18A 120.1 . .
C20 C19 C18 121.8(6) . .
C20 C19 H19A 119.1 . .
C18 C19 H19A 119.1 . .
C19 C20 C21 121.0(7) . .
C19 C20 H20A 119.5 . .
C21 C20 H20A 119.5 . .
C20 C21 C22 122.9(6) . .
C20 C21 C16 118.1(5) . .
C22 C21 C16 119.0(5) . .
C23 C22 C21 122.7(5) . .
C23 C22 H22A 118.7 . .
C21 C22 H22A 118.7 . .
C22 C23 C14 118.4(5) . .
C22 C23 C24 120.3(5) . .
C14 C23 C24 121.3(5) . .
O8 C24 O7 123.0(5) . .
O8 C24 C23 119.9(5) . .
O7 C24 C23 117.1(5) . .
N1 C25 C26 124.4(5) . .
N1 C25 H25A 117.8 . .
C26 C25 H25A 117.8 . .
C25 C26 C27 117.2(6) . .
C25 C26 H26A 121.4 . .
C27 C26 H26A 121.4 . .
C28 C27 C26 120.4(6) . .
C28 C27 H27A 119.8 . .
C26 C27 H27A 119.8 . .
C27 C28 C29 117.9(5) . .
C27 C28 H28A 121.1 . .
C29 C28 H28A 121.1 . .
N1 C29 C28 121.6(5) . .
N1 C29 C30 117.4(5) . .
C28 C29 C30 121.0(5) . .
N2 C30 C31 121.2(5) . .
N2 C30 C29 115.8(5) . .
C31 C30 C29 123.0(5) . .
C32 C31 C30 119.5(5) . .
C32 C31 H31A 120.3 . .
C30 C31 H31A 120.3 . .
C33 C32 C31 119.2(6) . .
C33 C32 H32A 120.4 . .
C31 C32 H32A 120.4 . .
C32 C33 C34 118.7(6) . .
C32 C33 H33A 120.7 . .
C34 C33 H33A 120.7 . .
N2 C34 C33 122.8(6) . .
N2 C34 H34A 118.6 . .
C33 C34 H34A 118.6 . .
N3 C35 C36 122.9(6) . .
N3 C35 H35A 118.5 . .
C36 C35 H35A 118.5 . .
C35 C36 C37 118.0(6) . .
C35 C36 H36A 121.0 . .
C37 C36 H36A 121.0 . .
C38 C37 C36 119.7(5) . .
C38 C37 H37A 120.1 . .
C36 C37 H37A 120.1 . .
C37 C38 C39 119.6(5) . .
C37 C38 H38A 120.2 . .
C39 C38 H38A 120.2 . .
N3 C39 C38 120.4(5) . .
N3 C39 C40 116.6(5) . .
C38 C39 C40 123.0(5) . .
N4 C40 C41 120.9(5) . .
N4 C40 C39 116.5(5) . .
C41 C40 C39 122.6(5) . .
C42 C41 C40 119.5(6) . .
C42 C41 H41A 120.3 . .
C40 C41 H41A 120.3 . .
C41 C42 C43 119.6(6) . .
C41 C42 H42A 120.2 . .
C43 C42 H42A 120.2 . .
C42 C43 C44 118.3(6) . .
C42 C43 H43A 120.8 . .
C44 C43 H43A 120.8 . .
N4 C44 C43 122.8(6) . .
N4 C44 H44A 118.6 . .
C43 C44 H44A 118.6 . .
O11 C45 H45A 109.5 . .
O11 C45 H45B 109.5 . .
H45A C45 H45B 109.5 . .
O11 C45 H45C 109.5 . .
H45A C45 H45C 109.5 . .
H45B C45 H45C 109.5 . .
C29 N1 C25 118.5(5) . .
C29 N1 Cd1 117.1(3) . .
C25 N1 Cd1 123.8(4) . .
C34 N2 C30 118.7(5) . .
C34 N2 Cd1 122.3(4) . .
C30 N2 Cd1 119.0(4) . .
C35 N3 C39 119.3(5) . .
C35 N3 Cd2 122.0(4) . .
C39 N3 Cd2 118.6(4) . .
C44 N4 C40 118.8(5) . .
C44 N4 Cd2 123.1(4) . .
C40 N4 Cd2 118.0(4) . .
C1 O2 Cd1 110.2(3) . .
C12 O3 Cd2 96.5(3) . .
C12 O4 Cd2 85.1(3) . .
C13 O5 Cd2 84.4(3) . .
C13 O6 Cd2 99.7(3) . .
C24 O7 Cd1 102.3(3) . 2_575
Cd1 O9 H3W 112.6 . .
Cd1 O9 H4W 134.3 . .
H3W O9 H4W 111.8 . .
Cd2 O10 H1W 119.7 . .
Cd2 O10 H2W 129.5 . .
H1W O10 H2W 110.3 . .
C45 O11 H11 109.5 . .

loop_
_geom_bond_atom_site_label_1
_geom_bond_atom_site_label_2
_geom_bond_distance
_geom_bond_site_symmetry_2
Cd1 O2 2.183(3) .
Cd1 O7 2.268(3) 2_575
Cd1 N2 2.312(4) .
Cd1 O9 2.329(3) .
Cd1 N1 2.351(4) .
Cd2 O10 2.271(4) .
Cd2 O3 2.285(3) .
Cd2 O6 2.293(3) .
Cd2 N3 2.314(4) .
Cd2 N4 2.336(4) .
Cd2 O4 2.531(4) .
Cd2 O5 2.620(3) .
Cd2 C12 2.725(5) .
C1 O1 1.232(5) .
C1 O2 1.279(5) .
C1 C2 1.520(6) .
C2 C3 1.354(6) .
C2 C11 1.414(6) .
C3 C4 1.415(6) .
C3 H3A 0.9300 .
C4 C5 1.402(6) .
C4 C9 1.403(7) .
C5 C6 1.352(7) .
C5 H5A 0.9300 .
C6 C7 1.361(8) .
C6 H6A 0.9300 .
C7 C8 1.365(7) .
C7 H7A 0.9300 .
C8 C9 1.409(6) .
C8 H8A 0.9300 .
C9 C10 1.394(6) .
C10 C11 1.362(6) .
C10 H10A 0.9300 .
C11 C12 1.519(6) .
C12 O3 1.248(6) .
C12 O4 1.249(6) .
C13 O5 1.252(5) .
C13 O6 1.252(6) .
C13 C14 1.497(6) .
C14 C15 1.370(6) .
C14 C23 1.422(6) .
C15 C16 1.419(7) .
C15 H15A 0.9300 .
C16 C21 1.404(7) .
C16 C17 1.422(7) .
C17 C18 1.341(8) .
C17 H17A 0.9300 .
C18 C19 1.378(9) .
C18 H18A 0.9300 .
C19 C20 1.341(8) .
C19 H19A 0.9300 .
C20 C21 1.385(7) .
C20 H20A 0.9300 .
C21 C22 1.391(7) .
C22 C23 1.374(6) .
C22 H22A 0.9300 .
C23 C24 1.516(6) .
C24 O8 1.249(6) .
C24 O7 1.270(6) .
C25 N1 1.328(6) .
C25 C26 1.347(7) .
C25 H25A 0.9300 .
C26 C27 1.382(7) .
C26 H26A 0.9300 .
C27 C28 1.369(7) .
C27 H27A 0.9300 .
C28 C29 1.399(7) .
C28 H28A 0.9300 .
C29 N1 1.326(5) .
C29 C30 1.488(7) .
C30 N2 1.338(6) .
C30 C31 1.390(6) .
C31 C32 1.365(7) .
C31 H31A 0.9300 .
C32 C33 1.357(8) .
C32 H32A 0.9300 .
C33 C34 1.391(7) .
C33 H33A 0.9300 .
C34 N2 1.315(6) .
C34 H34A 0.9300 .
C35 N3 1.319(6) .
C35 C36 1.377(7) .
C35 H35A 0.9300 .
C36 C37 1.386(7) .
C36 H36A 0.9300 .
C37 C38 1.352(7) .
C37 H37A 0.9300 .
C38 C39 1.398(7) .
C38 H38A 0.9300 .
C39 N3 1.350(6) .
C39 C40 1.470(7) .
C40 N4 1.347(6) .
C40 C41 1.381(7) .
C41 C42 1.363(8) .
C41 H41A 0.9300 .
C42 C43 1.369(8) .
C42 H42A 0.9300 .
C43 C44 1.374(7) .
C43 H43A 0.9300 .
C44 N4 1.324(7) .
C44 H44A 0.9300 .
C45 O11 1.400(14) .
C45 H45A 0.9600 .
C45 H45B 0.9600 .
C45 H45C 0.9600 .
O7 Cd1 2.268(3) 2_575
O9 H3W 0.8499 .
O9 H4W 0.8500 .
O10 H1W 0.8500 .
O10 H2W 0.8501 .
O11 H11 0.8200 .

loop_
_geom_torsion_atom_site_label_1
_geom_torsion_atom_site_label_2
_geom_torsion_atom_site_label_3
_geom_torsion_atom_site_label_4
_geom_torsion
_geom_torsion_site_symmetry_1
_geom_torsion_site_symmetry_4
O1 C1 C2 C3 166.9(5) . .
O2 C1 C2 C3 -10.5(7) . .
O1 C1 C2 C11 -9.4(7) . .
O2 C1 C2 C11 173.1(5) . .
C11 C2 C3 C4 2.2(7) . .
C1 C2 C3 C4 -174.3(4) . .
C2 C3 C4 C5 -179.5(5) . .
C2 C3 C4 C9 1.2(7) . .
C9 C4 C5 C6 -2.6(8) . .
C3 C4 C5 C6 178.2(5) . .
C4 C5 C6 C7 1.5(9) . .
C5 C6 C7 C8 -0.4(10) . .
C6 C7 C8 C9 0.5(10) . .
C5 C4 C9 C10 177.9(5) . .
C3 C4 C9 C10 -2.8(8) . .
C5 C4 C9 C8 2.5(8) . .
C3 C4 C9 C8 -178.2(5) . .
C7 C8 C9 C10 -176.7(6) . .
C7 C8 C9 C4 -1.6(8) . .
C4 C9 C10 C11 1.0(8) . .
C8 C9 C10 C11 176.0(5) . .
C9 C10 C11 C2 2.5(8) . .
C9 C10 C11 C12 -171.0(5) . .
C3 C2 C11 C10 -4.0(7) . .
C1 C2 C11 C10 172.3(4) . .
C3 C2 C11 C12 168.9(5) . .
C1 C2 C11 C12 -14.7(8) . .
C10 C11 C12 O3 112.8(6) . .
C2 C11 C12 O3 -60.4(7) . .
C10 C11 C12 O4 -59.4(6) . .
C2 C11 C12 O4 127.5(5) . .
C10 C11 C12 Cd2 43.0(14) . .
C2 C11 C12 Cd2 -130.1(11) . .
O10 Cd2 C12 O3 -43.2(3) . .
O6 Cd2 C12 O3 -131.2(3) . .
N3 Cd2 C12 O3 135.0(3) . .
N4 Cd2 C12 O3 61.2(4) . .
O4 Cd2 C12 O3 168.8(5) . .
O5 Cd2 C12 O3 -126.4(3) . .
O10 Cd2 C12 O4 148.0(3) . .
O3 Cd2 C12 O4 -168.8(5) . .
O6 Cd2 C12 O4 60.0(3) . .
N3 Cd2 C12 O4 -33.8(3) . .
N4 Cd2 C12 O4 -107.7(3) . .
O5 Cd2 C12 O4 64.8(4) . .
O10 Cd2 C12 C11 37.4(13) . .
O3 Cd2 C12 C11 80.6(13) . .
O6 Cd2 C12 C11 -50.6(13) . .
N3 Cd2 C12 C11 -144.4(12) . .
N4 Cd2 C12 C11 141.7(12) . .
O4 Cd2 C12 C11 -110.6(13) . .
O5 Cd2 C12 C11 -45.8(14) . .
O5 C13 C14 C15 100.4(5) . .
O6 C13 C14 C15 -74.1(6) . .
O5 C13 C14 C23 -75.1(6) . .
O6 C13 C14 C23 110.4(6) . .
C23 C14 C15 C16 5.5(7) . .
C13 C14 C15 C16 -170.1(4) . .
C14 C15 C16 C21 -1.8(7) . .
C14 C15 C16 C17 176.9(5) . .
C21 C16 C17 C18 2.0(8) . .
C15 C16 C17 C18 -176.7(5) . .
C16 C17 C18 C19 -1.0(9) . .
C17 C18 C19 C20 -0.3(11) . .
C18 C19 C20 C21 0.6(10) . .
C19 C20 C21 C22 179.7(5) . .
C19 C20 C21 C16 0.4(9) . .
C15 C16 C21 C20 177.1(4) . .
C17 C16 C21 C20 -1.7(7) . .
C15 C16 C21 C22 -2.2(7) . .
C17 C16 C21 C22 179.0(4) . .
C20 C21 C22 C23 -176.7(5) . .
C16 C21 C22 C23 2.6(7) . .
C21 C22 C23 C14 1.1(7) . .
C21 C22 C23 C24 -178.6(4) . .
C15 C14 C23 C22 -5.1(7) . .
C13 C14 C23 C22 170.2(4) . .
C15 C14 C23 C24 174.6(4) . .
C13 C14 C23 C24 -10.1(7) . .
C22 C23 C24 O8 170.9(4) . .
C14 C23 C24 O8 -8.8(7) . .
C22 C23 C24 O7 -8.4(6) . .
C14 C23 C24 O7 171.9(4) . .
N1 C25 C26 C27 -0.2(10) . .
C25 C26 C27 C28 0.2(9) . .
C26 C27 C28 C29 -0.2(9) . .
C27 C28 C29 N1 0.2(8) . .
C27 C28 C29 C30 -178.6(5) . .
N1 C29 C30 N2 -6.6(7) . .
C28 C29 C30 N2 172.2(5) . .
N1 C29 C30 C31 173.0(5) . .
C28 C29 C30 C31 -8.1(8) . .
N2 C30 C31 C32 -0.1(8) . .
C29 C30 C31 C32 -179.7(5) . .
C30 C31 C32 C33 0.2(10) . .
C31 C32 C33 C34 -0.3(10) . .
C32 C33 C34 N2 0.3(10) . .
N3 C35 C36 C37 -1.7(9) . .
C35 C36 C37 C38 0.8(9) . .
C36 C37 C38 C39 0.3(9) . .
C37 C38 C39 N3 -0.6(8) . .
C37 C38 C39 C40 178.0(5) . .
N3 C39 C40 N4 1.1(7) . .
C38 C39 C40 N4 -177.6(5) . .
N3 C39 C40 C41 -178.8(5) . .
C38 C39 C40 C41 2.4(8) . .
N4 C40 C41 C42 1.8(9) . .
C39 C40 C41 C42 -178.2(6) . .
C40 C41 C42 C43 -1.7(10) . .
C41 C42 C43 C44 1.0(10) . .
C42 C43 C44 N4 -0.5(10) . .
C28 C29 N1 C25 -0.2(8) . .
C30 C29 N1 C25 178.6(5) . .
C28 C29 N1 Cd1 -171.6(4) . .
C30 C29 N1 Cd1 7.3(6) . .
C26 C25 N1 C29 0.2(9) . .
C26 C25 N1 Cd1 171.0(5) . .
O2 Cd1 N1 C29 144.7(3) . .
O7 Cd1 N1 C29 -57.8(5) 2_575 .
N2 Cd1 N1 C29 -4.3(3) . .
O9 Cd1 N1 C29 -123.6(4) . .
O2 Cd1 N1 C25 -26.2(4) . .
O7 Cd1 N1 C25 131.3(4) 2_575 .
N2 Cd1 N1 C25 -175.2(5) . .
O9 Cd1 N1 C25 65.6(4) . .
C33 C34 N2 C30 -0.1(9) . .
C33 C34 N2 Cd1 176.8(4) . .
C31 C30 N2 C34 0.0(8) . .
C29 C30 N2 C34 179.7(5) . .
C31 C30 N2 Cd1 -177.0(4) . .
C29 C30 N2 Cd1 2.6(6) . .
O2 Cd1 N2 C34 111.1(5) . .
O7 Cd1 N2 C34 -19.9(4) 2_575 .
O9 Cd1 N2 C34 -98.1(4) . .
N1 Cd1 N2 C34 -176.3(5) . .
O2 Cd1 N2 C30 -71.9(5) . .
O7 Cd1 N2 C30 157.0(4) 2_575 .
O9 Cd1 N2 C30 78.8(4) . .
N1 Cd1 N2 C30 0.7(4) . .
C36 C35 N3 C39 1.4(9) . .
C36 C35 N3 Cd2 -179.7(4) . .
C38 C39 N3 C35 -0.2(7) . .
C40 C39 N3 C35 -178.9(5) . .
C38 C39 N3 Cd2 -179.2(4) . .
C40 C39 N3 Cd2 2.1(6) . .
O10 Cd2 N3 C35 -124.3(5) . .
O3 Cd2 N3 C35 81.3(4) . .
O6 Cd2 N3 C35 -37.1(4) . .
N4 Cd2 N3 C35 178.2(5) . .
O4 Cd2 N3 C35 44.5(4) . .
O5 Cd2 N3 C35 -89.3(4) . .
C12 Cd2 N3 C35 59.5(4) . .
O10 Cd2 N3 C39 54.6(5) . .
O3 Cd2 N3 C39 -99.8(4) . .
O6 Cd2 N3 C39 141.8(4) . .
N4 Cd2 N3 C39 -2.9(3) . .
O4 Cd2 N3 C39 -136.5(4) . .
O5 Cd2 N3 C39 89.6(4) . .
C12 Cd2 N3 C39 -121.5(4) . .
C43 C44 N4 C40 0.6(9) . .
C43 C44 N4 Cd2 -176.7(5) . .
C41 C40 N4 C44 -1.2(8) . .
C39 C40 N4 C44 178.8(5) . .
C41 C40 N4 Cd2 176.2(4) . .
C39 C40 N4 Cd2 -3.8(6) . .
O10 Cd2 N4 C44 23.3(5) . .
O3 Cd2 N4 C44 -62.5(5) . .
O6 Cd2 N4 C44 113.0(5) . .
N3 Cd2 N4 C44 -179.2(5) . .
O4 Cd2 N4 C44 -119.0(4) . .
O5 Cd2 N4 C44 97.0(5) . .
C12 Cd2 N4 C44 -86.9(5) . .
O10 Cd2 N4 C40 -154.0(4) . .
O3 Cd2 N4 C40 120.2(4) . .
O6 Cd2 N4 C40 -64.3(5) . .
N3 Cd2 N4 C40 3.5(4) . .
O4 Cd2 N4 C40 63.7(4) . .
O5 Cd2 N4 C40 -80.3(4) . .
C12 Cd2 N4 C40 95.8(4) . .
O1 C1 O2 Cd1 -3.1(6) . .
C2 C1 O2 Cd1 174.4(3) . .
O7 Cd1 O2 C1 131.3(3) 2_575 .
N2 Cd1 O2 C1 4.7(5) . .
O9 Cd1 O2 C1 -149.5(3) . .
N1 Cd1 O2 C1 -60.4(3) . .
O4 C12 O3 Cd2 12.4(6) . .
C11 C12 O3 Cd2 -159.3(4) . .
O10 Cd2 O3 C12 138.4(3) . .
O6 Cd2 O3 C12 54.4(3) . .
N3 Cd2 O3 C12 -52.9(4) . .
N4 Cd2 O3 C12 -128.6(3) . .
O4 Cd2 O3 C12 -6.3(3) . .
O5 Cd2 O3 C12 105.1(4) . .
O3 C12 O4 Cd2 -11.1(5) . .
C11 C12 O4 Cd2 160.7(4) . .
O10 Cd2 O4 C12 -40.0(3) . .
O3 Cd2 O4 C12 6.3(3) . .
O6 Cd2 O4 C12 -119.6(3) . .
N3 Cd2 O4 C12 146.3(3) . .
N4 Cd2 O4 C12 90.1(3) . .
O5 Cd2 O4 C12 -141.3(3) . .
O6 C13 O5 Cd2 -2.9(5) . .
C14 C13 O5 Cd2 -177.1(4) . .
O10 Cd2 O5 C13 -96.5(3) . .
O3 Cd2 O5 C13 -61.8(4) . .
O6 Cd2 O5 C13 1.7(3) . .
N3 Cd2 O5 C13 99.2(3) . .
N4 Cd2 O5 C13 169.2(3) . .
O4 Cd2 O5 C13 29.0(3) . .
C12 Cd2 O5 C13 -4.3(4) . .
O5 C13 O6 Cd2 3.3(6) . .
C14 C13 O6 Cd2 177.5(4) . .
O10 Cd2 O6 C13 70.5(3) . .
O3 Cd2 O6 C13 153.4(3) . .
N3 Cd2 O6 C13 -82.6(3) . .
N4 Cd2 O6 C13 -21.9(4) . .
O4 Cd2 O6 C13 -161.2(3) . .
O5 Cd2 O6 C13 -1.7(3) . .
C12 Cd2 O6 C13 175.2(3) . .
O8 C24 O7 Cd1 16.5(5) . 2_575
C23 C24 O7 Cd1 -164.2(3) . 2_575
